data_2016779
loop_
_publ_author_name
'Ganesan, Kilivelu'
'Alias, Yatimah'
'Ng, Seik Weng'

_publ_section_title
;
 Imidazolium-based ionic liquid salts:
 3,3'-dimethyl-1,1'-(1,4-phenylenedimethylene)diimidazolium
 bis(tetrafluoroborate) and
 3,3'-di-<i>n</i>-butyl-1,1'-(1,4-phenylenedimethylene)diimidazolium
 bis(trifluoromethanesulfonate)
;
_journal_coeditor_code SK3257
_journal_issue 9
_journal_name_full 'Acta Crystallographica Section C'
_journal_page_first o478
_journal_page_last o480
_journal_paper_doi 10.1107/S0108270108023111
_journal_volume 64
_journal_year 2008
_chemical_formula_iupac 'C16 H20 N4 2+, 2B F4 -'
_chemical_formula_moiety 'C16 H20 N4 2+, 2(B F4 -)'
_chemical_formula_sum 'C16 H20 B2 F8 N4'
_chemical_formula_weight 441.98
_chemical_name_systematic
;
3,3'-dimethyl-1,1'-(1,4-phenylenedimethylene)di-1<i>H</i>-imidazolium
bis(tetrafluoroborate)
;
_space_group_IT_number 14
_symmetry_cell_setting monoclinic
_symmetry_space_group_name_Hall '-P 2ybc'
_symmetry_space_group_name_H-M 'P 1 21/c 1'
_atom_sites_solution_hydrogens geom
_atom_sites_solution_primary direct
_atom_sites_solution_secondary difmap
_audit_creation_method SHELXL-97
_cell_angle_alpha 90.00
_cell_angle_beta 92.806(3)
_cell_angle_gamma 90.00
_cell_formula_units_Z 2
_cell_length_a 4.9517(2)
_cell_length_b 12.8674(5)
_cell_length_c 15.2828(6)
_cell_measurement_reflns_used 1143
_cell_measurement_temperature 100(2)
_cell_measurement_theta_max 21.1
_cell_measurement_theta_min 3.1
_cell_volume 972.58(7)
_computing_cell_refinement 'SAINT (Bruker, 2007)'
_computing_data_collection 'APEX2 (Bruker, 2007)'
_computing_data_reduction 'SAINT (Bruker, 2007)'
_computing_molecular_graphics 'X-SEED (Barbour, 2001)'
_computing_publication_material 'publCIF (Westrip, 2008)'
_computing_structure_refinement 'SHELXL97 (Sheldrick, 2008)'
_computing_structure_solution 'SHELXS97 (Sheldrick, 2008)'
_diffrn_ambient_temperature 100(2)
_diffrn_measured_fraction_theta_full 0.998
_diffrn_measured_fraction_theta_max 0.998
_diffrn_measurement_device_type 'Bruker SMART APEX'
_diffrn_measurement_method \w
_diffrn_radiation_monochromator graphite
_diffrn_radiation_source 'fine-focus sealed tube'
_diffrn_radiation_type MoK\a
_diffrn_radiation_wavelength 0.71073
_diffrn_reflns_av_R_equivalents 0.0753
_diffrn_reflns_av_sigmaI/netI 0.0838
_diffrn_reflns_limit_h_max 6
_diffrn_reflns_limit_h_min -4
_diffrn_reflns_limit_k_max 16
_diffrn_reflns_limit_k_min -16
_diffrn_reflns_limit_l_max 19
_diffrn_reflns_limit_l_min -19
_diffrn_reflns_number 8044
_diffrn_reflns_theta_full 27.50
_diffrn_reflns_theta_max 27.50
_diffrn_reflns_theta_min 2.07
_diffrn_standards_decay_% 0
_diffrn_standards_interval_count 0
_diffrn_standards_interval_time 0
_diffrn_standards_number 0
_exptl_absorpt_coefficient_mu 0.144
_exptl_absorpt_correction_type none
_exptl_crystal_colour Colorless
_exptl_crystal_density_diffrn 1.509
_exptl_crystal_density_method 'not measured'
_exptl_crystal_description Prism
_exptl_crystal_F_000 452
_exptl_crystal_size_max 0.36
_exptl_crystal_size_mid 0.08
_exptl_crystal_size_min 0.06
_refine_diff_density_max 0.239
_refine_diff_density_min -0.297
_refine_ls_extinction_method none
_refine_ls_goodness_of_fit_ref 1.022
_refine_ls_hydrogen_treatment constr
_refine_ls_matrix_type full
_refine_ls_number_parameters 137
_refine_ls_number_reflns 2231
_refine_ls_number_restraints 0
_refine_ls_restrained_S_all 1.022
_refine_ls_R_factor_all 0.0970
_refine_ls_R_factor_gt 0.0496
_refine_ls_shift/su_max 0.001
_refine_ls_shift/su_mean 0.000
_refine_ls_structure_factor_coef Fsqd
_refine_ls_weighting_details 'calc w=1/[\s^2^(Fo^2^)+(0.0322P)^2^+0.1741P] where P=(Fo^2^+2Fc^2^)/3'
_refine_ls_weighting_scheme calc
_refine_ls_wR_factor_gt 0.1015
_refine_ls_wR_factor_ref 0.1203
_reflns_number_gt 1364
_reflns_number_total 2231
_reflns_threshold_expression I>2\s(I)
_cod_data_source_file sk3257.cif
_cod_data_source_block I
_cod_original_sg_symbol_H-M 'P 21/c'
_cod_database_code 2016779
_cod_database_fobs_code 2016779

loop_
_symmetry_equiv_pos_as_xyz
'x, y, z'
'-x, y+1/2, -z+1/2'
'-x, -y, -z'
'x, -y-1/2, z-1/2'

loop_
_atom_site_type_symbol
_atom_site_label
_atom_site_fract_x
_atom_site_fract_y
_atom_site_fract_z
_atom_site_U_iso_or_equiv
_atom_site_adp_type
_atom_site_calc_flag
_atom_site_refinement_flags
_atom_site_occupancy
F F1 -0.0369(3) -0.09457(12) 0.37770(8) 0.0479(4) Uani d . 1
F F2 -0.3740(3) -0.18188(11) 0.30416(8) 0.0428(4) Uani d . 1
F F3 0.0400(3) -0.25596(11) 0.32458(9) 0.0465(4) Uani d . 1
F F4 -0.0191(3) -0.12118(10) 0.23071(8) 0.0385(4) Uani d . 1
B B1 -0.0979(5) -0.16353(19) 0.30921(15) 0.0249(6) Uani d . 1
N N1 0.4613(4) 0.12459(13) 0.35072(11) 0.0290(5) Uani d . 1
N N2 0.6742(4) 0.23055(13) 0.43856(11) 0.0247(4) Uani d . 1
C C1 0.3753(6) 0.06816(18) 0.27075(15) 0.0440(7) Uani d . 1
H H1A 0.4430 0.1041 0.2197 0.066 Uiso calc R 1
H H1B 0.1774 0.0653 0.2656 0.066 Uiso calc R 1
H H1C 0.4482 -0.0026 0.2735 0.066 Uiso calc R 1
C C2 0.3762(5) 0.10498(17) 0.43359(14) 0.0325(6) Uani d . 1
H H2 0.2484 0.0540 0.4491 0.039 Uiso calc R 1
C C3 0.5081(5) 0.17169(16) 0.48851(14) 0.0305(5) Uani d . 1
H H3 0.4900 0.1771 0.5499 0.037 Uiso calc R 1
C C4 0.6401(5) 0.20069(16) 0.35528(14) 0.0272(5) Uani d . 1
H H4 0.7296 0.2294 0.3073 0.033 Uiso calc R 1
C C5 0.8375(5) 0.31988(16) 0.46940(14) 0.0285(5) Uani d . 1
H H5A 0.9690 0.3379 0.4250 0.034 Uiso calc R 1
H H5B 0.9403 0.3011 0.5243 0.034 Uiso calc R 1
C C6 0.6599(5) 0.41291(16) 0.48553(13) 0.0237(5) Uani d . 1
C C7 0.4668(5) 0.44517(16) 0.42275(13) 0.0284(5) Uani d . 1
H H7 0.4441 0.4079 0.3692 0.034 Uiso calc R 1
C C8 0.3062(5) 0.53107(16) 0.43693(13) 0.0280(5) Uani d . 1
H H8 0.1728 0.5517 0.3936 0.034 Uiso calc R 1

loop_
_atom_site_aniso_label
_atom_site_aniso_U_11
_atom_site_aniso_U_22
_atom_site_aniso_U_33
_atom_site_aniso_U_12
_atom_site_aniso_U_13
_atom_site_aniso_U_23
F1 0.0565(11) 0.0587(9) 0.0288(7) -0.0192(8) 0.0049(7) -0.0132(6)
F2 0.0309(8) 0.0568(10) 0.0407(8) -0.0030(7) 0.0027(6) -0.0077(6)
F3 0.0471(10) 0.0460(9) 0.0465(9) 0.0092(7) 0.0026(7) 0.0130(6)
F4 0.0456(10) 0.0459(9) 0.0241(7) -0.0010(7) 0.0022(6) 0.0057(5)
B1 0.0257(15) 0.0292(13) 0.0199(12) -0.0030(11) 0.0028(11) 0.0017(10)
N1 0.0373(12) 0.0221(9) 0.0275(10) -0.0010(8) -0.0002(9) -0.0018(7)
N2 0.0308(11) 0.0208(9) 0.0228(9) -0.0004(8) 0.0027(8) 0.0015(7)
C1 0.0584(19) 0.0326(13) 0.0396(14) -0.0025(13) -0.0102(13) -0.0096(11)
C2 0.0372(15) 0.0257(12) 0.0352(13) -0.0006(11) 0.0063(11) 0.0089(9)
C3 0.0387(14) 0.0266(12) 0.0269(11) 0.0027(11) 0.0064(10) 0.0053(9)
C4 0.0318(14) 0.0251(11) 0.0252(11) 0.0011(10) 0.0059(10) 0.0009(9)
C5 0.0295(13) 0.0283(12) 0.0275(11) -0.0035(10) -0.0025(10) -0.0007(9)
C6 0.0258(12) 0.0222(11) 0.0233(10) -0.0047(9) 0.0019(9) 0.0029(8)
C7 0.0366(14) 0.0280(12) 0.0200(10) -0.0004(10) -0.0038(10) -0.0034(8)
C8 0.0307(13) 0.0288(12) 0.0238(11) 0.0006(10) -0.0063(10) 0.0015(9)

loop_
_atom_type_symbol
_atom_type_description
_atom_type_scat_dispersion_real
_atom_type_scat_dispersion_imag
_atom_type_scat_source
C C 0.0033 0.0016 'International Tables Vol C Tables 4.2.6.8 and 6.1.1.4'
H H 0.0000 0.0000 'International Tables Vol C Tables 4.2.6.8 and 6.1.1.4'
B B 0.0013 0.0007 'International Tables Vol C Tables 4.2.6.8 and 6.1.1.4'
N N 0.0061 0.0033 'International Tables Vol C Tables 4.2.6.8 and 6.1.1.4'
F F 0.0171 0.0103 'International Tables Vol C Tables 4.2.6.8 and 6.1.1.4'

loop_
_geom_angle_atom_site_label_1
_geom_angle_atom_site_label_2
_geom_angle_atom_site_label_3
_geom_angle_site_symmetry_1
_geom_angle_site_symmetry_3
_geom_angle
F2 B1 F3 . . 109.86(19)
F2 B1 F4 . . 109.65(18)
F3 B1 F4 . . 109.02(18)
F2 B1 F1 . . 109.10(19)
F3 B1 F1 . . 109.40(18)
F4 B1 F1 . . 109.80(19)
C4 N1 C2 . . 108.78(18)
C4 N1 C1 . . 125.3(2)
C2 N1 C1 . . 125.9(2)
C4 N2 C3 . . 108.68(19)
C4 N2 C5 . . 125.01(18)
C3 N2 C5 . . 125.93(17)
N1 C1 H1A . . 109.5
N1 C1 H1B . . 109.5
H1A C1 H1B . . 109.5
N1 C1 H1C . . 109.5
H1A C1 H1C . . 109.5
H1B C1 H1C . . 109.5
C3 C2 N1 . . 107.2(2)
C3 C2 H2 . . 126.4
N1 C2 H2 . . 126.4
C2 C3 N2 . . 106.84(19)
C2 C3 H3 . . 126.6
N2 C3 H3 . . 126.6
N1 C4 N2 . . 108.52(19)
N1 C4 H4 . . 125.7
N2 C4 H4 . . 125.7
N2 C5 C6 . . 110.85(19)
N2 C5 H5A . . 109.5
C6 C5 H5A . . 109.5
N2 C5 H5B . . 109.5
C6 C5 H5B . . 109.5
H5A C5 H5B . . 108.1
C7 C6 C8 . 3_666 119.0(2)
C7 C6 C5 . . 120.77(18)
C8 C6 C5 3_666 . 120.16(18)
C8 C7 C6 . . 120.87(18)
C8 C7 H7 . . 119.6
C6 C7 H7 . . 119.6
C7 C8 C6 . 3_666 120.1(2)
C7 C8 H8 . . 120.0
C6 C8 H8 3_666 . 120.0

loop_
_geom_bond_atom_site_label_1
_geom_bond_atom_site_label_2
_geom_bond_site_symmetry_2
_geom_bond_distance
F1 B1 . 1.394(3)
F2 B1 . 1.386(3)
F3 B1 . 1.386(3)
F4 B1 . 1.391(3)
N1 C4 . 1.320(3)
N1 C2 . 1.378(3)
N1 C1 . 1.467(3)
N2 C4 . 1.332(3)
N2 C3 . 1.376(3)
N2 C5 . 1.470(3)
C1 H1A . 0.9800
C1 H1B . 0.9800
C1 H1C . 0.9800
C2 C3 . 1.347(3)
C2 H2 . 0.9500
C3 H3 . 0.9500
C4 H4 . 0.9500
C5 C6 . 1.513(3)
C5 H5A . 0.9900
C5 H5B . 0.9900
C6 C7 . 1.385(3)
C6 C8 3_666 1.390(3)
C7 C8 . 1.385(3)
C7 H7 . 0.9500
C8 C6 3_666 1.390(3)
C8 H8 . 0.9500

loop_
_geom_hbond_atom_site_label_D
_geom_hbond_atom_site_label_H
_geom_hbond_atom_site_label_A
_geom_hbond_site_symmetry_A
_geom_hbond_distance_DH
_geom_hbond_distance_HA
_geom_hbond_distance_DA
_geom_hbond_angle_DHA
_geom_hbond_publ_flag
C2 H2 F1 . 0.95 2.59 3.367(3) 140 yes
C3 H3 F2 3_556 0.95 2.33 3.272(3) 171 yes
C4 H4 F3 2_655 0.95 2.37 3.287(3) 162 yes
C4 H4 F4 2_655 0.95 2.48 3.278(3) 141 yes

loop_
_geom_torsion_atom_site_label_1
_geom_torsion_atom_site_label_2
_geom_torsion_atom_site_label_3
_geom_torsion_atom_site_label_4
_geom_torsion_site_symmetry_1
_geom_torsion_site_symmetry_4
_geom_torsion
C4 N1 C2 C3 . . 0.2(3)
C1 N1 C2 C3 . . 178.3(2)
N1 C2 C3 N2 . . -0.6(3)
C4 N2 C3 C2 . . 0.8(3)
C5 N2 C3 C2 . . 174.0(2)
C2 N1 C4 N2 . . 0.3(3)
C1 N1 C4 N2 . . -177.8(2)
C3 N2 C4 N1 . . -0.6(3)
C5 N2 C4 N1 . . -173.92(19)
C4 N2 C5 C6 . . 100.0(2)
C3 N2 C5 C6 . . -72.2(3)
N2 C5 C6 C7 . . -49.6(3)
N2 C5 C6 C8 . 3_666 132.1(2)
C8 C6 C7 C8 3_666 . -0.9(3)
C5 C6 C7 C8 . . -179.2(2)
C6 C7 C8 C6 . 3_666 0.9(4)
